data_1529236
loop_
_publ_author_name
'M.G. Voronkov'
'E.A. Zelbst'
'A.D. Vasilev'
'M.S. Molokeev'
'G.A. Kuznetsova'

_publ_section_title
;
 Oxatrane Is a Parent Compound of a New Atrane family: Crystal and
 Molecular Structure of Triethanolamine N-Oxide
;
_journal_issue 1
_journal_name_full 'Doklady Chemistry'
_journal_page_first 172
_journal_paper_doi 10.1134/S0012500814090031
_journal_volume 458
_journal_year 2014
_chemical_formula_moiety 'C6 H15 N O4'
_chemical_formula_sum 'C6 H15 N O4'
_chemical_formula_weight 165.19
_space_group_IT_number 147
_symmetry_cell_setting trigonal
_symmetry_space_group_name_Hall '-P 3'
_symmetry_space_group_name_H-M 'P -3'
_cell_angle_alpha 90
_cell_angle_beta 90
_cell_angle_gamma 120
_cell_formula_units_Z 2
_cell_length_a 8.24015(11)
_cell_length_b 8.24015(11)
_cell_length_c 6.756612(96)
_cell_measurement_temperature 300
_cell_volume 397.310(9)
_diffrn_ambient_temperature 300
_diffrn_measurement_device_type
;
D8 ADVANCE Bruker
;
_diffrn_radiation_monochromator none
_diffrn_radiation_probe x-ray
_diffrn_radiation_type
;
 Cu K\a~1~~2~
;
_exptl_absorpt_coefficient_mu 0.976
_exptl_crystal_density_diffrn 1.380805
_pd_char_colour
;
colourless
;
_pd_meas_2theta_range_inc 0.0160352
_pd_meas_2theta_range_max 140.000349
_pd_meas_2theta_range_min 5
_pd_meas_scan_method step
_pd_proc_ls_pref_orient_corr
;
Anisotropic model of PO. Spherical harmonics 8 ordrer.
 Jarvinen (1993). Application of symmetrized harmonics expansion to correction
of the preferred orientation effect. - J. Appl. Cryst. 26 p525-531.
;
_pd_proc_ls_profile_function PearsonVII
_pd_proc_ls_prof_R_factor 4.834
_pd_proc_ls_prof_wR_expected 1.806
_pd_proc_ls_prof_wR_factor 6.159
_pd_proc_number_of_points 8419
_pd_spec_mount_mode reflection
_refine_ls_goodness_of_fit_all 3.410
_refine_ls_R_I_factor 0.710
_refine_ls_shift/su_max 0.01000
_cod_data_source_file Oxatran.cif
_cod_data_source_block a
_cod_original_cell_volume 397.310(12)
_cod_original_sg_symbol_Hall
;
-P 3
;
_cod_original_sg_symbol_H-M P-3
_cod_original_formula_sum
;
C6 H15 N O4
;
_cod_database_code 1529236
_cod_database_fobs_code 1529236

loop_
_symmetry_equiv_pos_as_xyz
'x, y, z'
'-x, -y, -z'
'-x+y, -x, z'
'-y, x-y, z'
'y, -x+y, -z'
'x-y, x, -z'

loop_
_atom_site_label
_atom_site_type_symbol
_atom_site_fract_x
_atom_site_fract_y
_atom_site_fract_z
_atom_site_occupancy
_atom_site_B_iso_or_equiv
N1 N 0.6666667 0.3333333 0.19340(81) 1 3.99(20)
O1 O 0.6666667 0.3333333 -0.01185 1 3.84(20)
C1 C 0.5432(13) 0.4034(13) 0.26964(58) 1 4.25(17)
C2 C 0.33349(64) 0.27427(57) 0.23571(89) 1 4.26(18)
O2 O 0.23675(61) 0.37811(49) 0.27247(49) 1 5.32(20)
H1 H 0.565 0.424 0.407 1 6
H2 H 0.58 0.52 0.205 1 6
H3 H 0.288 0.171 0.325 1 6
H4 H 0.311 0.228 0.104 1 6
H5 H 0.27 0.48 0.177 1 6

loop_
_diffrn_radiation_wavelength
_diffrn_radiation_wavelength_wt
1.5406 1.0000
1.5443 0.5000

loop_
_geom_angle_atom_site_label_1
_geom_angle_atom_site_label_2
_geom_angle_atom_site_label_3
_geom_angle
_geom_angle_site_symmetry_1
_geom_angle_site_symmetry_3
O1 N1 C1 110.22(27) 1_555 1_555
C1 N1 C1 108.71(44) 1_555 3_665
C2 C1 N1 115.59(49) 1_555 1_555
C2 C1 H1 108.66 1_555 1_555
C2 C1 H2 108.14 1_555 1_555
H1 C1 N1 107.7 1_555 1_555
H1 C1 H2 109.39 1_555 1_555
H2 C1 N1 107.24 1_555 1_555
O2 C2 C1 109.08(40) 1_555 1_555
O2 C2 H3 109.31 1_555 1_555
O2 C2 H4 110.02 1_555 1_555
H3 C2 C1 109.25 1_555 1_555
H3 C2 H4 108.9 1_555 1_555
H4 C2 C1 110.26 1_555 1_555
H5 O2 C2 112.96 1_555 1_555

loop_
_geom_bond_atom_site_label_1
_geom_bond_atom_site_label_2
_geom_bond_distance
_geom_bond_site_symmetry_2
N1 O1 1.3868(55) .
N1 C1 1.4904(89) .
C1 C2 1.5271(78) .
C1 H1 0.94442 .
C1 H2 0.95629 .
C2 O2 1.4531(46) .
C2 H3 0.95375 .
C2 H4 0.94921 .
O2 H5 0.98287 .
